data_2218359
loop_
_publ_author_name
'Duque, J.'
'Estevez-Hernandez, Osvaldo'
'Reguera, Edilso'
'Corr\^ea, Rodrigo S.'
'Gutierrez Maria, P.'

_publ_section_title
;
 1-(2-Furoyl)-3-(1-naphthyl)thiourea
;
_journal_coeditor_code CI2591
_journal_issue 6
_journal_name_full 'Acta Crystallographica Section E'
_journal_page_first o1068
_journal_paper_doi 10.1107/S1600536808012208
_journal_volume 64
_journal_year 2008
_chemical_formula_iupac 'C16 H12 N2 O2 S'
_chemical_formula_moiety 'C16 H12 N2 O2 S'
_chemical_formula_sum 'C16 H12 N2 O2 S'
_chemical_formula_weight 296.34
_chemical_name_systematic
;
1-(2-Furoyl)-3-(1-naphthyl)thiourea
;
_space_group_IT_number 14
_symmetry_cell_setting monoclinic
_symmetry_space_group_name_Hall '-P 2ybc'
_symmetry_space_group_name_H-M 'P 1 21/c 1'
_audit_creation_method 'WinGX routine CIF_UPDATE'
_cell_angle_alpha 90
_cell_angle_beta 94.940(10)
_cell_angle_gamma 90
_cell_formula_units_Z 4
_cell_length_a 9.402(2)
_cell_length_b 19.082(4)
_cell_length_c 7.880(2)
_cell_measurement_reflns_used 37
_cell_measurement_temperature 294(2)
_cell_measurement_theta_max 23.359
_cell_measurement_theta_min 9.942
_cell_volume 1408.5(6)
_computing_cell_refinement 'XSCANS (Siemens, 1996)'
_computing_data_collection 'XSCANS (Siemens, 1996)'
_computing_data_reduction 'XSCANS (Siemens, 1996)'
_computing_molecular_graphics 'ORTEP-3 for Windows (Farrugia, 1997)'
_computing_publication_material 'WinGX (Farrugia, 1999)'
_computing_structure_refinement 'SHELXL97 (Sheldrick, 2008)'
_computing_structure_solution 'SHELXS97 (Sheldrick, 2008)'
_diffrn_measured_fraction_theta_full 1
_diffrn_measured_fraction_theta_max 1
_diffrn_measurement_device_type 'Siemens P4'
_diffrn_measurement_method 2\q/\w
_diffrn_radiation_monochromator graphite
_diffrn_radiation_source 'fine-focus sealed tube'
_diffrn_radiation_type MoK\a
_diffrn_radiation_wavelength 0.71073
_diffrn_reflns_av_R_equivalents 0.0432
_diffrn_reflns_limit_h_max 11
_diffrn_reflns_limit_h_min -11
_diffrn_reflns_limit_k_max 1
_diffrn_reflns_limit_k_min -23
_diffrn_reflns_limit_l_max 9
_diffrn_reflns_limit_l_min -1
_diffrn_reflns_number 3603
_diffrn_reflns_theta_full 25.99
_diffrn_reflns_theta_max 25.99
_diffrn_reflns_theta_min 2.13
_diffrn_standards_decay_% 2.60
_diffrn_standards_interval_count 97
_diffrn_standards_number 3
_exptl_absorpt_coefficient_mu 0.235
_exptl_absorpt_correction_type none
_exptl_crystal_colour white
_exptl_crystal_density_diffrn 1.397
_exptl_crystal_density_method 'not measured'
_exptl_crystal_description Plate
_exptl_crystal_F_000 616
_exptl_crystal_size_max 0.50
_exptl_crystal_size_mid 0.25
_exptl_crystal_size_min 0.05
_refine_diff_density_max 0.37
_refine_diff_density_min -0.222
_refine_ls_extinction_coef none
_refine_ls_extinction_expression Fc^*^=kFc[1+0.001xFc^2^\l^3^/sin(2\q)]^-1/4^
_refine_ls_extinction_method 'SHELXL97 (Sheldrick, 2008)'
_refine_ls_goodness_of_fit_ref 1.017
_refine_ls_hydrogen_treatment refall
_refine_ls_matrix_type full
_refine_ls_number_parameters 239
_refine_ls_number_reflns 2771
_refine_ls_number_restraints 0
_refine_ls_restrained_S_all 1.017
_refine_ls_R_factor_gt 0.058
_refine_ls_shift/su_max 0
_refine_ls_structure_factor_coef Fsqd
_refine_ls_weighting_details 'calc w=1/[\s^2^(Fo^2^)+(0.0395P)^2^+0.2114P] where P=(Fo^2^+2Fc^2^)/3'
_refine_ls_weighting_scheme calc
_refine_ls_wR_factor_ref 0.1307
_reflns_number_gt 1521
_reflns_number_total 2771
_reflns_threshold_expression I>2\s(I)
_cod_data_source_file ci2591.cif
_cod_data_source_block I
_cod_depositor_comments
;
The following automatic conversions were performed:
'_symmetry_cell_setting' value 'Monoclinic' changed to 'monoclinic'
according to '/home/saulius/struct/CIF-dictionaries/cif_core.dic'
dictionary named 'cif_core.dic' version 2.4.1 from 2010-06-29.

Automatic conversion script
Id: cif_fix_enum 1527 2010-12-29 10:47:43Z saulius 

The following automatic conversions were performed:

'_symmetry_cell_setting' value 'Monoclinic' changed to 'monoclinic'
according to /home/saulius/struct/CIF-dictionaries/cif_core.dic
dictionary named 'cif_core.dic' version 2.4.1 from 2010-06-29.

Automatic conversion script
Id: cif_fix_values 1715 2011-07-08 13:25:40Z adriana 
;
_cod_original_sg_symbol_H-M 'P 21/c'
_cod_database_code 2218359
_cod_database_fobs_code 2218359

loop_
_symmetry_equiv_pos_as_xyz
'x, y, z'
'-x, y+1/2, -z+1/2'
'-x, -y, -z'
'x, -y-1/2, z-1/2'

loop_
_atom_site_type_symbol
_atom_site_label
_atom_site_fract_x
_atom_site_fract_y
_atom_site_fract_z
_atom_site_U_iso_or_equiv
_atom_site_adp_type
_atom_site_calc_flag
_atom_site_occupancy
S S1 0.57874(10) -0.05278(4) 0.80311(14) 0.0521(3) Uani d 1
O O1 0.7296(2) 0.17234(11) 0.7355(3) 0.0472(7) Uani d 1
O O2 0.4090(2) 0.17986(11) 0.9419(3) 0.0505(7) Uani d 1
N N1 0.5895(3) 0.08508(13) 0.8319(4) 0.0404(8) Uani d 1
N N2 0.7522(3) 0.03510(14) 0.6602(4) 0.0382(7) Uani d 1
C C7 0.8101(3) -0.02051(16) 0.5647(4) 0.0334(8) Uani d 1
C C11 0.9652(3) -0.12250(17) 0.5475(5) 0.0378(9) Uani d 1
C C2 0.6455(3) 0.02544(15) 0.7612(4) 0.0355(8) Uani d 1
C C8 0.7742(4) -0.0249(2) 0.3936(5) 0.0439(9) Uani d 1
C C16 0.9075(3) -0.06863(15) 0.6463(4) 0.0334(8) Uani d 1
C C1 0.6256(3) 0.15409(16) 0.8096(4) 0.0345(8) Uani d 1
C C3 0.5298(3) 0.20467(16) 0.8776(4) 0.0343(8) Uani d 1
C C10 0.9242(4) -0.1259(2) 0.3713(5) 0.0468(10) Uani d 1
C C15 0.9520(4) -0.06626(19) 0.8244(5) 0.0399(9) Uani d 1
C C6 0.3331(4) 0.2368(2) 0.9858(5) 0.0538(11) Uani d 1
C C5 0.4016(4) 0.2956(2) 0.9518(5) 0.0492(10) Uani d 1
C C4 0.5283(4) 0.27538(18) 0.8823(5) 0.0453(9) Uani d 1
C C12 1.0639(4) -0.1706(2) 0.6295(6) 0.0521(11) Uani d 1
C C9 0.8308(4) -0.0782(2) 0.2963(6) 0.0530(11) Uani d 1
C C14 1.0479(4) -0.1136(2) 0.8953(6) 0.0526(11) Uani d 1
C C13 1.1034(4) -0.1664(2) 0.7981(6) 0.0564(11) Uani d 1
H H15 0.918(3) -0.0323(14) 0.890(4) 0.024(8) Uiso d 1
H H4 0.602(3) 0.3026(16) 0.844(4) 0.040(9) Uiso d 1
H H10 0.963(3) -0.1650(19) 0.306(5) 0.055(10) Uiso d 1
H H12 1.106(3) -0.2074(18) 0.560(4) 0.055(10) Uiso d 1
H H6 0.242(4) 0.228(2) 1.031(5) 0.072(13) Uiso d 1
H H8 0.709(3) 0.0104(16) 0.340(4) 0.039(9) Uiso d 1
H H9 0.810(3) -0.0785(16) 0.182(5) 0.039(10) Uiso d 1
H H2 0.775(4) 0.078(2) 0.645(5) 0.063(12) Uiso d 1
H H13 1.175(4) -0.197(2) 0.860(5) 0.081(14) Uiso d 1
H H14 1.073(4) -0.1106(19) 1.015(5) 0.062(12) Uiso d 1
H H1 0.531(5) 0.072(2) 0.913(6) 0.092(16) Uiso d 1
H H5 0.374(4) 0.342(2) 0.977(6) 0.090(14) Uiso d 1

loop_
_atom_site_aniso_label
_atom_site_aniso_U_11
_atom_site_aniso_U_22
_atom_site_aniso_U_33
_atom_site_aniso_U_12
_atom_site_aniso_U_13
_atom_site_aniso_U_23
S1 0.0644(6) 0.0296(4) 0.0675(8) -0.0031(4) 0.0355(5) -0.0018(5)
O1 0.0483(14) 0.0326(12) 0.0632(18) -0.0007(10) 0.0198(13) 0.0038(12)
O2 0.0541(14) 0.0330(12) 0.067(2) 0.0051(11) 0.0224(14) 0.0050(13)
N1 0.0461(17) 0.0264(14) 0.051(2) 0.0024(13) 0.0188(16) 0.0012(14)
N2 0.0428(16) 0.0303(16) 0.0431(19) 0.0004(13) 0.0125(14) 0.0014(14)
C7 0.0360(17) 0.0391(18) 0.027(2) -0.0058(15) 0.0110(15) -0.0021(16)
C11 0.0380(17) 0.0396(19) 0.038(2) -0.0075(15) 0.0171(17) -0.0070(17)
C2 0.0413(18) 0.0301(17) 0.036(2) 0.0038(14) 0.0104(16) 0.0026(16)
C8 0.041(2) 0.055(2) 0.037(2) -0.0042(18) 0.0065(18) 0.010(2)
C16 0.0343(17) 0.0330(18) 0.035(2) -0.0036(14) 0.0121(16) -0.0021(15)
C1 0.0386(18) 0.0311(17) 0.033(2) 0.0011(14) 0.0004(17) 0.0025(16)
C3 0.0398(18) 0.0315(17) 0.032(2) 0.0021(14) 0.0036(16) 0.0020(16)
C10 0.050(2) 0.048(2) 0.045(3) -0.0065(19) 0.022(2) -0.012(2)
C15 0.045(2) 0.043(2) 0.033(2) 0.0055(17) 0.0101(17) -0.0038(18)
C6 0.057(2) 0.052(2) 0.055(3) 0.017(2) 0.021(2) 0.003(2)
C5 0.070(3) 0.037(2) 0.042(3) 0.015(2) 0.009(2) -0.0001(19)
C4 0.054(2) 0.036(2) 0.047(3) 0.0026(17) 0.009(2) 0.0019(19)
C12 0.053(2) 0.042(2) 0.064(3) 0.0095(18) 0.021(2) -0.009(2)
C9 0.060(3) 0.076(3) 0.025(2) -0.021(2) 0.014(2) -0.012(2)
C14 0.057(2) 0.066(3) 0.035(3) 0.009(2) 0.004(2) 0.004(2)
C13 0.060(3) 0.057(2) 0.053(3) 0.016(2) 0.007(2) 0.007(2)

loop_
_atom_type_symbol
_atom_type_description
_atom_type_scat_dispersion_real
_atom_type_scat_dispersion_imag
_atom_type_scat_source
C C 0.0033 0.0016 'International Tables Vol C Tables 4.2.6.8 and 6.1.1.4'
H H 0 0 'International Tables Vol C Tables 4.2.6.8 and 6.1.1.4'
N N 0.0061 0.0033 'International Tables Vol C Tables 4.2.6.8 and 6.1.1.4'
O O 0.0106 0.006 'International Tables Vol C Tables 4.2.6.8 and 6.1.1.4'
S S 0.1246 0.1234 'International Tables Vol C Tables 4.2.6.8 and 6.1.1.4'

loop_
_geom_angle_atom_site_label_1
_geom_angle_atom_site_label_2
_geom_angle_atom_site_label_3
_geom_angle
C6 O2 C3 106.8(3)
C1 N1 C2 128.8(3)
C1 N1 H1 122(3)
C2 N1 H1 109(3)
C2 N2 C7 123.0(3)
C2 N2 H2 115(2)
C7 N2 H2 121(3)
C8 C7 C16 120.4(3)
C8 C7 N2 119.4(3)
C16 C7 N2 120.1(3)
C10 C11 C12 122.0(3)
C10 C11 C16 119.2(3)
C12 C11 C16 118.8(3)
N2 C2 N1 116.9(3)
N2 C2 S1 123.6(2)
N1 C2 S1 119.5(2)
C7 C8 C9 120.7(4)
C7 C8 H8 118.4(19)
C9 C8 H8 120.9(19)
C7 C16 C11 118.9(3)
C7 C16 C15 123.4(3)
C11 C16 C15 117.8(3)
O1 C1 N1 123.1(3)
O1 C1 C3 122.0(3)
N1 C1 C3 114.9(3)
C4 C3 O2 108.9(3)
C4 C3 C1 133.0(3)
O2 C3 C1 117.9(3)
C9 C10 C11 120.5(4)
C9 C10 H10 122(2)
C11 C10 H10 118(2)
C14 C15 C16 120.6(4)
C14 C15 H15 119.9(18)
C16 C15 H15 119.5(18)
C5 C6 O2 110.3(3)
C5 C6 H6 133(2)
O2 C6 H6 117(2)
C6 C5 C4 106.7(3)
C6 C5 H5 127(3)
C4 C5 H5 126(3)
C3 C4 C5 107.2(3)
C3 C4 H4 122.5(19)
C5 C4 H4 130.3(19)
C13 C12 C11 121.5(4)
C13 C12 H12 119.6(19)
C11 C12 H12 119(2)
C10 C9 C8 120.4(4)
C10 C9 H9 120(2)
C8 C9 H9 119(2)
C15 C14 C13 121.3(4)
C15 C14 H14 118(2)
C13 C14 H14 121(2)
C12 C13 C14 120.0(4)
C12 C13 H13 125(2)
C14 C13 H13 115(2)

loop_
_geom_bond_atom_site_label_1
_geom_bond_atom_site_label_2
_geom_bond_distance
S1 C2 1.663(3)
O1 C1 1.232(4)
O2 C6 1.362(4)
O2 C3 1.368(4)
N1 C1 1.375(4)
N1 C2 1.391(4)
N1 H1 0.91(4)
N2 C2 1.346(4)
N2 C7 1.435(4)
N2 H2 0.86(4)
C7 C8 1.364(5)
C7 C16 1.412(4)
C11 C10 1.410(5)
C11 C12 1.420(5)
C11 C16 1.424(4)
C8 C9 1.406(5)
C8 H8 0.98(3)
C16 C15 1.430(5)
C1 C3 1.453(4)
C3 C4 1.350(4)
C10 C9 1.364(6)
C10 H10 0.99(4)
C15 C14 1.362(5)
C15 H15 0.90(3)
C6 C5 1.331(5)
C6 H6 0.97(4)
C5 C4 1.408(5)
C5 H5 0.96(4)
C4 H4 0.93(3)
C12 C13 1.351(6)
C12 H12 1.00(3)
C9 H9 0.90(3)
C14 C13 1.393(6)
C14 H14 0.95(4)
C13 H13 0.99(4)

loop_
_geom_hbond_atom_site_label_D
_geom_hbond_atom_site_label_H
_geom_hbond_atom_site_label_A
_geom_hbond_site_symmetry_A
_geom_hbond_distance_DH
_geom_hbond_distance_HA
_geom_hbond_distance_DA
_geom_hbond_angle_DHA
_geom_hbond_publ_flag
N2 H2 O1 . 0.86(4) 2.00(4) 2.698(3) 138(3) yes
N1 H1 S1 3_657 0.91(5) 2.57(5) 3.455(3) 164(4) yes
C5 H5 Cg1 2_656 0.96(4) 2.85(4) 3.654(4) 143(3) yes

loop_
_geom_torsion_atom_site_label_1
_geom_torsion_atom_site_label_2
_geom_torsion_atom_site_label_3
_geom_torsion_atom_site_label_4
_geom_torsion
C2 N2 C7 C8 103.8(4)
C2 N2 C7 C16 -78.5(4)
C7 N2 C2 N1 -173.3(3)
C7 N2 C2 S1 6.3(5)
C1 N1 C2 N2 1.9(5)
C1 N1 C2 S1 -177.8(3)
C16 C7 C8 C9 1.5(5)
N2 C7 C8 C9 179.1(3)
C8 C7 C16 C11 -1.2(4)
N2 C7 C16 C11 -178.9(3)
C8 C7 C16 C15 178.7(3)
N2 C7 C16 C15 1.1(4)
C10 C11 C16 C7 0.4(4)
C12 C11 C16 C7 179.6(3)
C10 C11 C16 C15 -179.5(3)
C12 C11 C16 C15 -0.4(4)
C2 N1 C1 O1 -9.3(6)
C2 N1 C1 C3 169.6(3)
C6 O2 C3 C4 0.2(4)
C6 O2 C3 C1 -175.8(3)
O1 C1 C3 C4 -1.5(6)
N1 C1 C3 C4 179.6(4)
O1 C1 C3 O2 173.3(3)
N1 C1 C3 O2 -5.6(5)
C12 C11 C10 C9 -179.0(3)
C16 C11 C10 C9 0.1(5)
C7 C16 C15 C14 -179.1(3)
C11 C16 C15 C14 0.8(5)
C3 O2 C6 C5 -0.1(4)
O2 C6 C5 C4 0.0(5)
O2 C3 C4 C5 -0.2(4)
C1 C3 C4 C5 174.9(4)
C6 C5 C4 C3 0.1(5)
C10 C11 C12 C13 179.4(3)
C16 C11 C12 C13 0.3(5)
C11 C10 C9 C8 0.1(5)
C7 C8 C9 C10 -0.9(5)
C16 C15 C14 C13 -1.2(6)
C11 C12 C13 C14 -0.5(6)
C15 C14 C13 C12 1.0(6)

loop_
_cod_related_entry_id
_cod_related_entry_database
_cod_related_entry_code
1 ChemSpider 645195
